data_7008445
loop_
_publ_author_name
'Adams, Harry'
'Batten, Stuart R.'
'Davies, Graham M.'
'Duriska, Martin B.'
'Jeffery, John C.'
'Jensen, Paul'
'Lu, Jinzhen'
'Motson, Graham R.'
'Coles, Simon J.'
'Hursthouse, Michael B.'
'Ward, Michael D.'

_publ_section_title
;
 New bis-, tris- and tetrakis(pyrazolyl)borate ligands with 3-pyridyl
 and 4-pyridyl substituents: synthesis and coordination chemistry.
;
_journal_issue 11
_journal_name_full 'Dalton transactions (Cambridge, England : 2003)'
_journal_page_first 1910
_journal_page_last 1923
_journal_paper_doi 10.1039/b502892b
_journal_year 2005
_chemical_formula_sum 'C32 H26 B N12 O Tl'
_chemical_formula_weight 809.83
_chemical_name_common TlTkp3py
_chemical_name_systematic
;
?
;
_space_group_IT_number 2
_symmetry_cell_setting triclinic
_symmetry_space_group_name_Hall '-P 1'
_symmetry_space_group_name_H-M 'P -1'
_atom_sites_solution_hydrogens geom
_atom_sites_solution_primary direct
_atom_sites_solution_secondary difmap
_audit_creation_method SHELXL-97
_cell_angle_alpha 84.381(1)
_cell_angle_beta 72.825(1)
_cell_angle_gamma 70.132(1)
_cell_formula_units_Z 2
_cell_length_a 11.0693(1)
_cell_length_b 11.6639(2)
_cell_length_c 13.9684(2)
_cell_measurement_reflns_used 42072
_cell_measurement_temperature 123(2)
_cell_measurement_theta_max 28.21
_cell_measurement_theta_min 3.32
_cell_volume 1620.49(4)
_computing_structure_refinement 'SHELXL-97 (Sheldrick, 1997)'
_computing_structure_solution 'SHELXS-97 (Sheldrick, 1990)'
_diffrn_ambient_temperature 123(2)
_diffrn_detector CCD
_diffrn_detector_area_resol_mean 9
_diffrn_measured_fraction_theta_full 0.992
_diffrn_measured_fraction_theta_max 0.987
_diffrn_measurement_device_type 'Nonius KappaCCD diffractometer'
_diffrn_measurement_method '\f and \w scans'
_diffrn_radiation_monochromator graphite
_diffrn_radiation_source 'fine-focus sealed tube'
_diffrn_radiation_type MoK\a
_diffrn_radiation_wavelength 0.71073
_diffrn_reflns_av_R_equivalents 0.0405
_diffrn_reflns_av_sigmaI/netI 0.0233
_diffrn_reflns_limit_h_max 14
_diffrn_reflns_limit_h_min -14
_diffrn_reflns_limit_k_max 15
_diffrn_reflns_limit_k_min -14
_diffrn_reflns_limit_l_max 18
_diffrn_reflns_limit_l_min -18
_diffrn_reflns_number 42072
_diffrn_reflns_theta_full 27.50
_diffrn_reflns_theta_max 28.21
_diffrn_reflns_theta_min 3.32
_exptl_absorpt_coefficient_mu 5.030
_exptl_absorpt_correction_T_max 0.8099
_exptl_absorpt_correction_T_min 0.2581
_exptl_absorpt_correction_type integration
_exptl_absorpt_process_details 'XPREP (Siemens, 1994)'
_exptl_crystal_colour colourless
_exptl_crystal_density_diffrn 1.660
_exptl_crystal_density_method 'not measured'
_exptl_crystal_description Block
_exptl_crystal_F_000 792
_exptl_crystal_size_max 0.38
_exptl_crystal_size_mid 0.28
_exptl_crystal_size_min 0.04
_refine_diff_density_max 2.365
_refine_diff_density_min -1.420
_refine_diff_density_rms 0.190
_refine_ls_extinction_method none
_refine_ls_goodness_of_fit_ref 1.085
_refine_ls_hydrogen_treatment constr
_refine_ls_matrix_type full
_refine_ls_number_parameters 423
_refine_ls_number_reflns 7910
_refine_ls_number_restraints 0
_refine_ls_restrained_S_all 1.085
_refine_ls_R_factor_all 0.0320
_refine_ls_R_factor_gt 0.0280
_refine_ls_shift/su_max 0.001
_refine_ls_shift/su_mean 0.000
_refine_ls_structure_factor_coef Fsqd
_refine_ls_weighting_details 'calc w=1/[\s^2^(Fo^2^)+(0.0346P)^2^+3.7648P] where P=(Fo^2^+2Fc^2^)/3'
_refine_ls_weighting_scheme calc
_refine_ls_wR_factor_gt 0.0719
_refine_ls_wR_factor_ref 0.0739
_reflns_number_gt 7381
_reflns_number_total 7910
_reflns_threshold_expression >2sigma(I)
_cod_data_source_file b502892b.txt
_cod_data_source_block TlTkp3py
_cod_depositor_comments
;
The following automatic conversions were performed:
'_symmetry_cell_setting' value 'Triclinic' changed to 'triclinic'
according to '/home/saulius/struct/CIF-dictionaries/cif_core.dic'
dictionary named 'cif_core.dic' version 2.4.1 from 2010-06-29.

Automatic conversion script
Id: cif_fix_enum 1527 2010-12-29 10:47:43Z saulius 
;
_cod_original_sg_symbol_H-M P-1
_cod_database_code 7008445

loop_
_symmetry_equiv_pos_as_xyz
'x, y, z'
'-x, -y, -z'

loop_
_atom_site_label
_atom_site_type_symbol
_atom_site_fract_x
_atom_site_fract_y
_atom_site_fract_z
_atom_site_U_iso_or_equiv
_atom_site_adp_type
_atom_site_occupancy
_atom_site_symmetry_multiplicity
_atom_site_calc_flag
_atom_site_refinement_flags
_atom_site_disorder_assembly
_atom_site_disorder_group
Tl1 Tl 0.272787(11) 0.390670(11) 0.275359(10) 0.02701(5) Uani 1 1 d . . .
N101 N 0.6170(2) 0.2135(2) 0.23848(19) 0.0201(5) Uani 1 1 d . . .
N142 N 0.4129(3) 0.1114(2) 0.2225(2) 0.0220(5) Uani 1 1 d . . .
N122 N 0.3969(3) 0.3183(2) 0.4417(2) 0.0239(5) Uani 1 1 d . . .
N161 N 0.6542(3) 0.0164(2) 0.3313(2) 0.0236(5) Uani 1 1 d . . .
N121 N 0.5079(3) 0.2167(2) 0.4251(2) 0.0225(5) Uani 1 1 d . . .
N102 N 0.5528(3) 0.3321(2) 0.2197(2) 0.0229(5) Uani 1 1 d . . .
N141 N 0.4267(3) 0.1267(2) 0.3142(2) 0.0219(5) Uani 1 1 d . . .
N171 N 1.1732(3) -0.3544(3) 0.3278(3) 0.0378(7) Uani 1 1 d . . .
C105 C 0.7387(3) 0.1734(3) 0.1712(2) 0.0253(6) Uani 1 1 d . . .
H105 H 0.8022 0.0941 0.1694 0.030 Uiso 1 1 calc R . .
C123 C 0.3859(3) 0.3643(3) 0.5291(2) 0.0242(6) Uani 1 1 d . . .
C173 C 0.9717(3) -0.1805(3) 0.3520(2) 0.0243(6) Uani 1 1 d . . .
C125 C 0.5648(3) 0.2009(3) 0.5016(3) 0.0290(7) Uani 1 1 d . . .
H125 H 0.6427 0.1366 0.5072 0.035 Uiso 1 1 calc R . .
C143 C 0.3006(3) 0.0822(3) 0.2423(3) 0.0249(6) Uani 1 1 d . . .
C103 C 0.6366(3) 0.3641(3) 0.1390(2) 0.0243(6) Uani 1 1 d . . .
C134 C 0.2854(4) 0.5580(4) 0.6281(3) 0.0339(8) Uani 1 1 d . . .
H134 H 0.3705 0.5512 0.6349 0.041 Uiso 1 1 calc R . .
C113 C 0.5972(3) 0.4860(3) 0.0954(3) 0.0270(7) Uani 1 1 d . . .
C104 C 0.7554(3) 0.2660(3) 0.1061(3) 0.0297(7) Uani 1 1 d . . .
H104 H 0.8306 0.2643 0.0509 0.036 Uiso 1 1 calc R . .
C153 C 0.2494(3) 0.0638(3) 0.1614(3) 0.0292(7) Uani 1 1 d . . .
C144 C 0.2432(3) 0.0778(4) 0.3463(3) 0.0324(7) Uani 1 1 d . . .
H144 H 0.1641 0.0590 0.3798 0.039 Uiso 1 1 calc R . .
C133 C 0.2714(3) 0.4707(3) 0.5741(2) 0.0259(6) Uani 1 1 d . . .
C132 C 0.1434(3) 0.4856(3) 0.5671(3) 0.0288(7) Uani 1 1 d . . .
H132 H 0.1338 0.4267 0.5301 0.035 Uiso 1 1 calc R . .
N151 N 0.0734(4) 0.0300(4) 0.1116(3) 0.0524(10) Uani 1 1 d . . .
C114 C 0.4928(4) 0.5840(3) 0.1478(3) 0.0358(8) Uani 1 1 d . . .
H114 H 0.4482 0.5757 0.2163 0.043 Uiso 1 1 calc R . .
C176 C 1.2107(4) -0.3039(3) 0.3903(3) 0.0363(8) Uani 1 1 d . . .
H176 H 1.2930 -0.3468 0.4050 0.044 Uiso 1 1 calc R . .
C174 C 1.0152(4) -0.1289(3) 0.4149(3) 0.0309(7) Uani 1 1 d . . .
H174 H 0.9628 -0.0510 0.4440 0.037 Uiso 1 1 calc R . .
C172 C 1.0561(4) -0.2935(3) 0.3098(3) 0.0336(8) Uani 1 1 d . . .
H172 H 1.0284 -0.3294 0.2655 0.040 Uiso 1 1 calc R . .
B1 B 0.5531(3) 0.1444(3) 0.3273(3) 0.0208(6) Uani 1 1 d . . .
C145 C 0.3255(3) 0.1062(3) 0.3888(3) 0.0288(7) Uani 1 1 d . . .
H145 H 0.3140 0.1109 0.4586 0.035 Uiso 1 1 calc R . .
C165 C 0.6516(3) -0.0869(3) 0.2970(3) 0.0329(8) Uani 1 1 d . . .
H165 H 0.5804 -0.0948 0.2762 0.040 Uiso 1 1 calc R . .
C124 C 0.4904(3) 0.2939(4) 0.5689(3) 0.0305(7) Uani 1 1 d . . .
H124 H 0.5061 0.3076 0.6294 0.037 Uiso 1 1 calc R . .
C115 C 0.4547(5) 0.6944(4) 0.0983(4) 0.0449(10) Uani 1 1 d . . .
H115 H 0.3831 0.7620 0.1323 0.054 Uiso 1 1 calc R . .
C175 C 1.1356(4) -0.1920(4) 0.4350(3) 0.0372(8) Uani 1 1 d . . .
H175 H 1.1662 -0.1586 0.4789 0.045 Uiso 1 1 calc R . .
C152 C 0.1279(4) 0.0438(5) 0.1813(3) 0.0449(10) Uani 1 1 d . . .
H152 H 0.0799 0.0396 0.2495 0.054 Uiso 1 1 calc R . .
C154 C 0.3216(5) 0.0608(6) 0.0633(4) 0.0621(16) Uani 1 1 d . . .
H154 H 0.4080 0.0690 0.0459 0.075 Uiso 1 1 calc R . .
C156 C 0.1402(5) 0.0360(6) 0.0176(4) 0.0579(14) Uani 1 1 d . . .
H156 H 0.0999 0.0336 -0.0332 0.070 Uiso 1 1 calc R . .
C155 C 0.2680(6) 0.0458(8) -0.0106(4) 0.081(2) Uani 1 1 d . . .
H155 H 0.3174 0.0422 -0.0792 0.098 Uiso 1 1 calc R . .
N162 N 0.7724(3) -0.0041(3) 0.3535(2) 0.0241(5) Uani 1 1 d . . .
N131 N 0.0340(3) 0.5777(3) 0.6091(3) 0.0361(7) Uani 1 1 d . . .
C163 C 0.8408(3) -0.1226(3) 0.3328(2) 0.0245(6) Uani 1 1 d . . .
N111 N 0.6268(4) 0.6132(3) -0.0517(3) 0.0398(8) Uani 1 1 d . . .
C112 C 0.6615(4) 0.5074(4) -0.0036(3) 0.0331(7) Uani 1 1 d . . .
H112 H 0.7349 0.4422 -0.0393 0.040 Uiso 1 1 calc R . .
C164 C 0.7688(4) -0.1785(3) 0.2971(3) 0.0358(8) Uani 1 1 d . . .
H164 H 0.7950 -0.2611 0.2775 0.043 Uiso 1 1 calc R . .
C116 C 0.5226(5) 0.7041(4) -0.0011(3) 0.0418(9) Uani 1 1 d . . .
H116 H 0.4938 0.7787 -0.0349 0.050 Uiso 1 1 calc R . .
C136 C 0.0507(4) 0.6596(4) 0.6608(3) 0.0414(9) Uani 1 1 d . . .
H136 H -0.0261 0.7251 0.6921 0.050 Uiso 1 1 calc R . .
C135 C 0.1734(4) 0.6545(4) 0.6714(3) 0.0429(10) Uani 1 1 d . . .
H135 H 0.1801 0.7159 0.7075 0.051 Uiso 1 1 calc R . .
O1 O 0.9411(9) -0.3896(9) 0.0674(7) 0.076(2) Uiso 0.50 1 d P . .
O2 O 0.9596(9) -0.4563(9) 0.1116(7) 0.070(2) Uiso 0.50 1 d P . .

loop_
_atom_site_aniso_label
_atom_site_aniso_U_11
_atom_site_aniso_U_22
_atom_site_aniso_U_33
_atom_site_aniso_U_23
_atom_site_aniso_U_13
_atom_site_aniso_U_12
Tl1 0.02089(7) 0.02044(7) 0.03639(8) 0.00070(5) -0.01068(5) -0.00054(5)
N101 0.0160(11) 0.0189(12) 0.0239(12) -0.0003(10) -0.0067(9) -0.0028(9)
N142 0.0183(12) 0.0184(12) 0.0270(13) -0.0012(10) -0.0049(10) -0.0038(10)
N122 0.0198(12) 0.0221(13) 0.0246(13) -0.0007(10) -0.0082(10) 0.0016(10)
N161 0.0163(12) 0.0201(13) 0.0306(14) 0.0042(11) -0.0071(10) -0.0019(10)
N121 0.0175(12) 0.0219(13) 0.0238(13) 0.0024(10) -0.0077(10) 0.0001(10)
N102 0.0193(12) 0.0197(12) 0.0269(13) 0.0014(10) -0.0062(10) -0.0035(10)
N141 0.0169(11) 0.0200(12) 0.0251(13) 0.0027(10) -0.0050(10) -0.0030(10)
N171 0.0236(14) 0.0252(15) 0.058(2) -0.0061(14) -0.0119(14) 0.0021(12)
C105 0.0184(14) 0.0276(16) 0.0261(15) -0.0008(13) -0.0053(12) -0.0035(12)
C123 0.0198(14) 0.0268(16) 0.0238(14) 0.0007(12) -0.0057(11) -0.0054(12)
C173 0.0195(14) 0.0204(15) 0.0278(15) 0.0040(12) -0.0048(12) -0.0025(11)
C125 0.0216(15) 0.0345(18) 0.0272(16) 0.0045(14) -0.0120(12) -0.0014(13)
C143 0.0171(13) 0.0187(14) 0.0355(17) -0.0027(12) -0.0045(12) -0.0036(11)
C103 0.0232(15) 0.0278(16) 0.0241(15) 0.0026(12) -0.0080(12) -0.0104(13)
C134 0.0290(17) 0.039(2) 0.0347(18) -0.0078(15) -0.0123(14) -0.0077(15)
C113 0.0284(16) 0.0291(17) 0.0289(16) 0.0063(13) -0.0127(13) -0.0140(13)
C104 0.0224(15) 0.0368(19) 0.0259(16) 0.0041(14) -0.0048(12) -0.0073(14)
C153 0.0216(15) 0.0246(16) 0.0397(19) -0.0095(14) -0.0052(13) -0.0056(12)
C144 0.0219(15) 0.0360(19) 0.0370(19) 0.0039(15) -0.0034(13) -0.0118(14)
C133 0.0220(15) 0.0283(17) 0.0238(15) -0.0020(13) -0.0053(12) -0.0042(13)
C132 0.0241(15) 0.0296(17) 0.0308(17) -0.0067(14) -0.0056(13) -0.0063(13)
N151 0.0271(17) 0.075(3) 0.057(2) -0.025(2) -0.0056(16) -0.0185(18)
C114 0.046(2) 0.0274(18) 0.0333(18) 0.0033(14) -0.0105(16) -0.0123(16)
C176 0.0239(16) 0.0279(18) 0.055(2) 0.0057(16) -0.0172(16) -0.0023(14)
C174 0.0281(17) 0.0239(16) 0.0347(18) -0.0015(14) -0.0097(14) 0.0002(13)
C172 0.0238(16) 0.0239(17) 0.049(2) -0.0074(15) -0.0116(15) 0.0013(13)
B1 0.0159(14) 0.0179(15) 0.0251(16) 0.0033(12) -0.0074(12) -0.0006(12)
C145 0.0234(15) 0.0285(17) 0.0304(17) 0.0075(13) -0.0042(13) -0.0082(13)
C165 0.0211(15) 0.0207(16) 0.058(2) 0.0016(15) -0.0149(15) -0.0050(13)
C124 0.0242(16) 0.040(2) 0.0254(16) 0.0001(14) -0.0106(13) -0.0045(14)
C115 0.058(3) 0.0252(19) 0.051(2) 0.0021(17) -0.019(2) -0.0107(18)
C175 0.0357(19) 0.0310(19) 0.048(2) 0.0014(16) -0.0218(17) -0.0057(15)
C152 0.0306(19) 0.062(3) 0.047(2) -0.008(2) -0.0079(17) -0.0222(19)
C154 0.046(3) 0.112(5) 0.045(2) -0.024(3) 0.001(2) -0.052(3)
C156 0.042(2) 0.090(4) 0.051(3) -0.036(3) -0.008(2) -0.028(3)
C155 0.068(4) 0.156(7) 0.043(3) -0.031(3) 0.001(2) -0.071(4)
N162 0.0184(12) 0.0222(13) 0.0271(13) 0.0019(10) -0.0078(10) 0.0001(10)
N131 0.0232(14) 0.0370(17) 0.0433(18) -0.0109(14) -0.0069(13) -0.0027(13)
C163 0.0179(14) 0.0204(15) 0.0284(15) 0.0030(12) -0.0038(12) -0.0010(11)
N111 0.0448(19) 0.0436(19) 0.0382(17) 0.0158(15) -0.0168(15) -0.0233(16)
C112 0.0313(18) 0.037(2) 0.0331(18) 0.0090(15) -0.0110(14) -0.0148(15)
C164 0.0238(16) 0.0193(16) 0.063(3) -0.0021(16) -0.0150(16) -0.0020(13)
C116 0.058(3) 0.0296(19) 0.047(2) 0.0126(17) -0.026(2) -0.0200(19)
C136 0.0269(18) 0.039(2) 0.050(2) -0.0198(18) -0.0054(16) -0.0004(15)
C135 0.038(2) 0.042(2) 0.049(2) -0.0211(19) -0.0129(18) -0.0075(17)

loop_
_atom_type_symbol
_atom_type_description
_atom_type_scat_dispersion_real
_atom_type_scat_dispersion_imag
_atom_type_scat_source
C C 0.0033 0.0016 'International Tables Vol C Tables 4.2.6.8 and 6.1.1.4'
H H 0.0000 0.0000 'International Tables Vol C Tables 4.2.6.8 and 6.1.1.4'
B B 0.0013 0.0007 'International Tables Vol C Tables 4.2.6.8 and 6.1.1.4'
N N 0.0061 0.0033 'International Tables Vol C Tables 4.2.6.8 and 6.1.1.4'
O O 0.0106 0.0060 'International Tables Vol C Tables 4.2.6.8 and 6.1.1.4'
Tl Tl -2.8358 9.6688 'International Tables Vol C Tables 4.2.6.8 and 6.1.1.4'

loop_
_exptl_crystal_face_index_h
_exptl_crystal_face_index_k
_exptl_crystal_face_index_l
_exptl_crystal_face_perp_dist
0.00 0.00 1.00 0.0050
0.00 0.00 -1.00 0.0360
-3.00 9.00 -1.00 0.1910
3.00 -9.00 1.00 0.1890
-3.00 -2.00 -1.00 0.1270
3.00 2.00 1.00 0.1500

loop_
_geom_angle_atom_site_label_1
_geom_angle_atom_site_label_2
_geom_angle_atom_site_label_3
_geom_angle
_geom_angle_site_symmetry_1
_geom_angle_site_symmetry_3
_geom_angle_publ_flag
C105 N101 N102 110.1(3) . . ?
C105 N101 B1 128.4(3) . . ?
N102 N101 B1 121.4(2) . . ?
C143 N142 N141 105.3(3) . . ?
C123 N122 N121 105.8(3) . . ?
C165 N161 N162 110.4(3) . . ?
C165 N161 B1 125.3(3) . . ?
N162 N161 B1 123.4(3) . . ?
C125 N121 N122 110.1(3) . . ?
C125 N121 B1 130.6(3) . . ?
N122 N121 B1 119.3(2) . . ?
C103 N102 N101 105.9(3) . . ?
C103 N102 Tl1 130.9(2) . . ?
N101 N102 Tl1 112.79(18) . . ?
C145 N141 N142 110.5(3) . . ?
C145 N141 B1 125.9(3) . . ?
N142 N141 B1 122.9(2) . . ?
C176 N171 C172 117.5(3) . . ?
N101 C105 C104 108.7(3) . . ?
N122 C123 C124 111.0(3) . . ?
N122 C123 C133 120.8(3) . . ?
C124 C123 C133 128.1(3) . . ?
C174 C173 C172 117.0(3) . . ?
C174 C173 C163 122.3(3) . . ?
C172 C173 C163 120.7(3) . . ?
N121 C125 C124 108.2(3) . . ?
N142 C143 C144 110.7(3) . . ?
N142 C143 C153 121.2(3) . . ?
C144 C143 C153 128.0(3) . . ?
N102 C103 C104 110.5(3) . . ?
N102 C103 C113 120.7(3) . . ?
C104 C103 C113 128.8(3) . . ?
C135 C134 C133 118.9(3) . . ?
C114 C113 C112 116.9(3) . . ?
C114 C113 C103 122.7(3) . . ?
C112 C113 C103 120.4(3) . . ?
C105 C104 C103 104.8(3) . . ?
C154 C153 C152 116.8(4) . . ?
C154 C153 C143 121.5(3) . . ?
C152 C153 C143 121.6(3) . . ?
C145 C144 C143 105.2(3) . . ?
C132 C133 C134 117.9(3) . . ?
C132 C133 C123 120.8(3) . . ?
C134 C133 C123 121.3(3) . . ?
N131 C132 C133 124.0(3) . . ?
C156 N151 C152 117.3(4) . . ?
C115 C114 C113 119.1(4) . . ?
N171 C176 C175 123.0(3) . . ?
C175 C174 C173 119.3(3) . . ?
N171 C172 C173 124.1(4) . . ?
N121 B1 N101 110.5(3) . . ?
N121 B1 N161 112.9(3) . . ?
N101 B1 N161 108.3(2) . . ?
N121 B1 N141 106.4(2) . . ?
N101 B1 N141 111.6(2) . . ?
N161 B1 N141 107.0(3) . . ?
N141 C145 C144 108.2(3) . . ?
N161 C165 C164 108.7(3) . . ?
C125 C124 C123 104.9(3) . . ?
C116 C115 C114 119.1(4) . . ?
C176 C175 C174 119.1(4) . . ?
N151 C152 C153 124.8(4) . . ?
C153 C154 C155 119.5(4) . . ?
N151 C156 C155 122.5(4) . . ?
C154 C155 C156 118.7(5) . . ?
C163 N162 N161 105.0(3) . . ?
C132 N131 C136 116.7(3) . . ?
N162 C163 C164 111.6(3) . . ?
N162 C163 C173 121.0(3) . . ?
C164 C163 C173 127.4(3) . . ?
C116 N111 C112 117.2(3) . . ?
N111 C112 C113 124.6(4) . . ?
C165 C164 C163 104.3(3) . . ?
N111 C116 C115 123.0(4) . . ?
N131 C136 C135 124.1(4) . . ?
C134 C135 C136 118.5(4) . . ?
N102 Tl1 N122 64.77(8) . . ?
N102 Tl1 N142 69.68(7) . . ?
N122 Tl1 N142 82.07(7) . . ?
N131 Tl1 N102 165.25(9) 2_566 . ?
N131 Tl1 N122 100.99(8) 2_566 . ?
N131 Tl1 N142 105.88(8) 2_566 . ?
N111 Tl1 N102 71.32(9) 2_665 . ?
N111 Tl1 N122 135.47(9) 2_665 . ?
N111 Tl1 N142 76.17(9) 2_665 . ?
N111 Tl1 N131 122.08(9) 2_665 2_566 ?
N171 Tl1 N131 79.49(9) 1_465 2_566 ?
N171 Tl1 N111 104.55(10) 1_465 2_665 ?
N171 Tl1 N102 104.12(9) 1_465 . ?
N171 Tl1 N122 93.09(9) 1_465 . ?
N171 Tl1 N142 173.32(8) 1_465 . ?
N141 Tl1 N102 65.05(7) . . ?
N141 Tl1 N122 56.95(7) . . ?
N141 Tl1 N142 25.44(7) . . ?
N141 Tl1 N111 98.21(9) . 2_665 ?
N141 Tl1 N131 104.64(8) . 2_566 ?
N141 Tl1 N171 150.03(9) . 1_465 ?

loop_
_geom_bond_atom_site_label_1
_geom_bond_atom_site_label_2
_geom_bond_distance
_geom_bond_site_symmetry_2
_geom_bond_publ_flag
Tl1 N102 2.815(3) . ?
Tl1 N122 2.951(3) . ?
Tl1 N141 3.055(3) . ?
Tl1 N142 3.150(3) . ?
Tl1 N131 3.209(3) 2_566 ?
Tl1 N111 2.990(4) 2_665 ?
Tl1 N171 2.884(3) 1_465 ?
N101 C105 1.352(4) . ?
N101 N102 1.363(4) . ?
N101 B1 1.538(4) . ?
N142 C143 1.343(4) . ?
N142 N141 1.369(4) . ?
N122 C123 1.338(4) . ?
N122 N121 1.366(4) . ?
N161 C165 1.352(5) . ?
N161 N162 1.370(4) . ?
N161 B1 1.539(4) . ?
N121 C125 1.361(4) . ?
N121 B1 1.537(4) . ?
N102 C103 1.343(4) . ?
N141 C145 1.357(4) . ?
N141 B1 1.545(4) . ?
N171 C176 1.328(5) . ?
N171 C172 1.335(5) . ?
C105 C104 1.368(5) . ?
C123 C124 1.403(4) . ?
C123 C133 1.468(4) . ?
C173 C174 1.384(5) . ?
C173 C172 1.396(5) . ?
C173 C163 1.469(4) . ?
C125 C124 1.369(5) . ?
C143 C144 1.407(5) . ?
C143 C153 1.467(5) . ?
C103 C104 1.404(5) . ?
C103 C113 1.466(5) . ?
C134 C135 1.382(5) . ?
C134 C133 1.399(5) . ?
C113 C114 1.394(5) . ?
C113 C112 1.398(5) . ?
C153 C154 1.364(6) . ?
C153 C152 1.386(5) . ?
C144 C145 1.362(5) . ?
C133 C132 1.399(5) . ?
C132 N131 1.336(5) . ?
N151 C156 1.311(7) . ?
N151 C152 1.335(6) . ?
C114 C115 1.393(6) . ?
C176 C175 1.378(6) . ?
C174 C175 1.382(5) . ?
C165 C164 1.372(5) . ?
C115 C116 1.385(6) . ?
C154 C155 1.384(7) . ?
C156 C155 1.393(7) . ?
N162 C163 1.343(4) . ?
N131 C136 1.342(5) . ?
C163 C164 1.400(5) . ?
N111 C116 1.337(6) . ?
N111 C112 1.338(5) . ?
C136 C135 1.390(6) . ?
O1 O2 0.950(11) . ?
